data_7150675
loop_
_publ_author_name
'Li, Wei'
'Shi, Min'

_publ_section_title
;
 Triflic imide-catalyzed cascade cycloaddition and Friedel--Crafts
 reaction of diarylvinylidenecyclopropanes with ethyl
 5,5-diarylpenta-2,3,4-trienoate
;
_journal_issue 9
_journal_name_full 'Organic &amp; Biomolecular Chemistry'
_journal_page_first 1775
_journal_page_last 1777
_journal_paper_doi 10.1039/b903965a
_journal_volume 7
_journal_year 2009
_chemical_formula_sum 'C41 H39 Cl4 O2'
_chemical_formula_weight 705.52
_chemical_name_systematic
;
?
;
_space_group_IT_number 14
_symmetry_cell_setting monoclinic
_symmetry_space_group_name_Hall '-P 2yn'
_symmetry_space_group_name_H-M 'P 1 21/n 1'
_atom_sites_solution_hydrogens geom
_atom_sites_solution_primary direct
_atom_sites_solution_secondary difmap
_audit_creation_method SHELXL-97
_cell_angle_alpha 90.00
_cell_angle_beta 99.3620(10)
_cell_angle_gamma 90.00
_cell_formula_units_Z 4
_cell_length_a 11.0910(8)
_cell_length_b 12.2148(8)
_cell_length_c 27.0216(19)
_cell_measurement_reflns_used 3833
_cell_measurement_temperature 293(2)
_cell_measurement_theta_max 45.401
_cell_measurement_theta_min 4.523
_cell_volume 3612.0(4)
_computing_cell_refinement 'Bruker SMART'
_computing_data_collection 'Bruker SMART'
_computing_data_reduction 'Bruker SHELXTL'
_computing_molecular_graphics 'Bruker SHELXTL'
_computing_publication_material 'Bruker SHELXTL'
_computing_structure_refinement 'SHELXL-97 (Sheldrick, 1997)'
_computing_structure_solution 'SHELXS-97 (Sheldrick, 1990)'
_diffrn_ambient_temperature 293(2)
_diffrn_measured_fraction_theta_full 1.000
_diffrn_measured_fraction_theta_max 1.000
_diffrn_measurement_device_type 'CCD area detector'
_diffrn_measurement_method 'phi and omega scans'
_diffrn_radiation_monochromator graphite
_diffrn_radiation_source 'fine-focus sealed tube'
_diffrn_radiation_type MoK\a
_diffrn_radiation_wavelength 0.71073
_diffrn_reflns_av_R_equivalents 0.0362
_diffrn_reflns_av_sigmaI/netI 0.0538
_diffrn_reflns_limit_h_max 13
_diffrn_reflns_limit_h_min -11
_diffrn_reflns_limit_k_max 15
_diffrn_reflns_limit_k_min -14
_diffrn_reflns_limit_l_max 25
_diffrn_reflns_limit_l_min -33
_diffrn_reflns_number 19458
_diffrn_reflns_theta_full 26.00
_diffrn_reflns_theta_max 26.00
_diffrn_reflns_theta_min 1.83
_exptl_absorpt_coefficient_mu 0.362
_exptl_absorpt_correction_T_max 1.0000
_exptl_absorpt_correction_T_min 0.7680
_exptl_absorpt_correction_type empirical
_exptl_absorpt_process_details sadabs
_exptl_crystal_colour colorless
_exptl_crystal_density_diffrn 1.297
_exptl_crystal_density_method 'not measured'
_exptl_crystal_description prismatic
_exptl_crystal_F_000 1476
_exptl_crystal_size_max 0.465
_exptl_crystal_size_mid 0.414
_exptl_crystal_size_min 0.270
_refine_diff_density_max 0.497
_refine_diff_density_min -0.641
_refine_diff_density_rms 0.047
_refine_ls_extinction_method none
_refine_ls_goodness_of_fit_ref 0.983
_refine_ls_hydrogen_treatment constr
_refine_ls_matrix_type full
_refine_ls_number_parameters 429
_refine_ls_number_reflns 7099
_refine_ls_number_restraints 0
_refine_ls_restrained_S_all 0.983
_refine_ls_R_factor_all 0.0969
_refine_ls_R_factor_gt 0.0602
_refine_ls_shift/su_max 0.000
_refine_ls_shift/su_mean 0.000
_refine_ls_structure_factor_coef Fsqd
_refine_ls_weighting_details 'calc w=1/[\s^2^(Fo^2^)+(0.0925P)^2^+0.0000P] where P=(Fo^2^+2Fc^2^)/3'
_refine_ls_weighting_scheme calc
_refine_ls_wR_factor_gt 0.1556
_refine_ls_wR_factor_ref 0.1737
_reflns_number_gt 4445
_reflns_number_total 7099
_reflns_threshold_expression >2sigma(I)
_cod_data_source_file b903965a.txt
_cod_data_source_block cd28383
_cod_depositor_comments
;
The following automatic conversions were performed:
'_symmetry_cell_setting' value 'Monoclinic' changed to 'monoclinic'
according to '/home/saulius/struct/CIF-dictionaries/cif_core.dic'
dictionary named 'cif_core.dic' version 2.4.1 from 2010-06-29.

Automatic conversion script
Id: cif_fix_enum 1527 2010-12-29 10:47:43Z saulius 
;
_cod_original_sg_symbol_H-M P2(1)/n
_cod_database_code 7150675

loop_
_symmetry_equiv_pos_as_xyz
'x, y, z'
'-x+1/2, y+1/2, -z+1/2'
'-x, -y, -z'
'x-1/2, -y-1/2, z-1/2'

loop_
_atom_site_label
_atom_site_type_symbol
_atom_site_fract_x
_atom_site_fract_y
_atom_site_fract_z
_atom_site_U_iso_or_equiv
_atom_site_adp_type
_atom_site_occupancy
_atom_site_symmetry_multiplicity
_atom_site_calc_flag
_atom_site_refinement_flags
_atom_site_disorder_assembly
_atom_site_disorder_group
Cl1 Cl 0.40882(9) 0.34418(9) 0.39371(3) 0.0823(3) Uani 1 1 d . . .
Cl2 Cl -0.17135(8) 0.63956(8) 0.11045(3) 0.0711(3) Uani 1 1 d . . .
Cl3 Cl 1.0364(2) 0.0701(3) 0.36701(9) 0.2290(13) Uani 1 1 d . . .
Cl4 Cl 0.95368(19) 0.12649(19) 0.26651(11) 0.2328(13) Uani 1 1 d . . .
O1 O 0.5380(2) -0.0530(2) 0.20248(9) 0.0890(9) Uani 1 1 d . . .
O2 O 0.51206(19) -0.03483(18) 0.12023(8) 0.0614(6) Uani 1 1 d . . .
C1 C 0.2303(2) 0.3129(2) 0.17246(9) 0.0342(6) Uani 1 1 d . . .
C2 C 0.2689(2) 0.2389(2) 0.14174(9) 0.0329(6) Uani 1 1 d . . .
C3 C 0.2070(2) 0.2076(2) 0.09062(10) 0.0386(6) Uani 1 1 d . . .
C4 C 0.3062(2) 0.1921(2) 0.05689(10) 0.0423(7) Uani 1 1 d . . .
C5 C 0.4205(2) 0.19821(19) 0.09639(9) 0.0347(6) Uani 1 1 d . . .
H5 H 0.4462 0.1228 0.0914 0.042 Uiso 1 1 calc R . .
C6 C 0.3923(2) 0.1784(2) 0.14899(9) 0.0336(6) Uani 1 1 d . . .
C7 C 0.5066(2) 0.2226(2) 0.18159(10) 0.0361(6) Uani 1 1 d . . .
C8 C 0.5433(2) 0.2228(2) 0.23266(10) 0.0438(7) Uani 1 1 d . . .
H8 H 0.4922 0.1952 0.2538 0.053 Uiso 1 1 calc R . .
C9 C 0.6567(3) 0.2644(3) 0.25239(12) 0.0560(8) Uani 1 1 d . . .
H9 H 0.6802 0.2676 0.2870 0.067 Uiso 1 1 calc R . .
C10 C 0.7355(3) 0.3011(3) 0.22149(13) 0.0573(8) Uani 1 1 d . . .
H10 H 0.8109 0.3301 0.2355 0.069 Uiso 1 1 calc R . .
C11 C 0.7037(3) 0.2953(2) 0.17024(12) 0.0509(8) Uani 1 1 d . . .
H11 H 0.7583 0.3171 0.1494 0.061 Uiso 1 1 calc R . .
C12 C 0.5883(2) 0.2561(2) 0.14998(10) 0.0381(6) Uani 1 1 d . . .
C13 C 0.5319(2) 0.2415(2) 0.09734(10) 0.0381(6) Uani 1 1 d . . .
C14 C 0.5947(3) 0.2727(2) 0.05520(11) 0.0431(7) Uani 1 1 d . . .
C15 C 0.6087(3) 0.1994(2) 0.01757(11) 0.0522(8) Uani 1 1 d . . .
H15 H 0.5770 0.1291 0.0186 0.063 Uiso 1 1 calc R . .
C16 C 0.6686(3) 0.2281(3) -0.02136(13) 0.0679(10) Uani 1 1 d . . .
H16 H 0.6762 0.1775 -0.0464 0.082 Uiso 1 1 calc R . .
C17 C 0.7168(4) 0.3304(3) -0.02338(15) 0.0750(11) Uani 1 1 d . . .
H17 H 0.7563 0.3500 -0.0499 0.090 Uiso 1 1 calc R . .
C18 C 0.7067(4) 0.4037(3) 0.01363(15) 0.0805(11) Uani 1 1 d . . .
H18 H 0.7412 0.4729 0.0127 0.097 Uiso 1 1 calc R . .
C19 C 0.6450(3) 0.3758(3) 0.05308(13) 0.0656(9) Uani 1 1 d . . .
H19 H 0.6378 0.4268 0.0780 0.079 Uiso 1 1 calc R . .
C20 C 0.0870(3) 0.1869(2) 0.07780(11) 0.0477(7) Uani 1 1 d . . .
C21 C -0.0004(3) 0.1859(3) 0.11455(13) 0.0615(9) Uani 1 1 d . . .
H21A H 0.0445 0.1859 0.1481 0.092 Uiso 1 1 calc R . .
H21B H -0.0504 0.1214 0.1095 0.092 Uiso 1 1 calc R . .
H21C H -0.0514 0.2497 0.1096 0.092 Uiso 1 1 calc R . .
C22 C 0.0247(3) 0.1615(3) 0.02515(13) 0.0783(12) Uani 1 1 d . . .
H22A H 0.0790 0.1783 0.0019 0.117 Uiso 1 1 calc R . .
H22B H -0.0481 0.2048 0.0174 0.117 Uiso 1 1 calc R . .
H22C H 0.0037 0.0852 0.0227 0.117 Uiso 1 1 calc R . .
C23 C 0.2988(3) 0.0801(3) 0.02922(12) 0.0622(9) Uani 1 1 d . . .
H23A H 0.3764 0.0639 0.0195 0.093 Uiso 1 1 calc R . .
H23B H 0.2371 0.0836 -0.0001 0.093 Uiso 1 1 calc R . .
H23C H 0.2784 0.0237 0.0512 0.093 Uiso 1 1 calc R . .
C24 C 0.3035(3) 0.2864(3) 0.01916(11) 0.0597(9) Uani 1 1 d . . .
H24A H 0.3206 0.3541 0.0369 0.090 Uiso 1 1 calc R . .
H24B H 0.2241 0.2901 -0.0012 0.090 Uiso 1 1 calc R . .
H24C H 0.3641 0.2738 -0.0019 0.090 Uiso 1 1 calc R . .
C25 C 0.3723(2) 0.0563(2) 0.16250(10) 0.0401(6) Uani 1 1 d . . .
H25A H 0.3450 0.0539 0.1948 0.048 Uiso 1 1 calc R . .
H25B H 0.3072 0.0265 0.1379 0.048 Uiso 1 1 calc R . .
C26 C 0.4821(3) -0.0158(2) 0.16476(11) 0.0447(7) Uani 1 1 d . . .
C27 C 0.6204(4) -0.1019(3) 0.11867(15) 0.0770(11) Uani 1 1 d . . .
H27A H 0.6267 -0.1572 0.1447 0.092 Uiso 1 1 calc R . .
H27B H 0.6124 -0.1390 0.0866 0.092 Uiso 1 1 calc R . .
C28 C 0.7308(4) -0.0354(4) 0.1259(2) 0.1082(16) Uani 1 1 d . . .
H28A H 0.7260 0.0175 0.0993 0.162 Uiso 1 1 calc R . .
H28B H 0.8006 -0.0816 0.1255 0.162 Uiso 1 1 calc R . .
H28C H 0.7384 0.0018 0.1575 0.162 Uiso 1 1 calc R . .
C29 C 0.2807(2) 0.3194(2) 0.22699(10) 0.0349(6) Uani 1 1 d . . .
C30 C 0.2616(3) 0.2343(2) 0.25888(10) 0.0456(7) Uani 1 1 d . . .
H30 H 0.2217 0.1715 0.2454 0.055 Uiso 1 1 calc R . .
C31 C 0.3001(3) 0.2403(3) 0.30980(11) 0.0536(8) Uani 1 1 d . . .
H31 H 0.2857 0.1830 0.3307 0.064 Uiso 1 1 calc R . .
C32 C 0.3604(3) 0.3332(3) 0.32901(10) 0.0503(8) Uani 1 1 d . . .
C33 C 0.3806(3) 0.4185(3) 0.29889(11) 0.0503(7) Uani 1 1 d . . .
H33 H 0.4219 0.4805 0.3125 0.060 Uiso 1 1 calc R . .
C34 C 0.3394(2) 0.4119(2) 0.24802(10) 0.0409(6) Uani 1 1 d . . .
H34 H 0.3512 0.4709 0.2276 0.049 Uiso 1 1 calc R . .
C35 C 0.1307(2) 0.3941(2) 0.15617(9) 0.0354(6) Uani 1 1 d . . .
C36 C 0.1187(3) 0.4480(2) 0.11026(10) 0.0438(7) Uani 1 1 d . . .
H36 H 0.1738 0.4332 0.0886 0.053 Uiso 1 1 calc R . .
C37 C 0.0268(3) 0.5227(2) 0.09630(11) 0.0492(7) Uani 1 1 d . . .
H37 H 0.0194 0.5574 0.0653 0.059 Uiso 1 1 calc R . .
C38 C -0.0541(2) 0.5459(2) 0.12848(11) 0.0440(7) Uani 1 1 d . . .
C39 C -0.0432(2) 0.4973(2) 0.17438(10) 0.0431(7) Uani 1 1 d . . .
H39 H -0.0971 0.5145 0.1962 0.052 Uiso 1 1 calc R . .
C40 C 0.0496(2) 0.4215(2) 0.18809(10) 0.0397(6) Uani 1 1 d . . .
H40 H 0.0575 0.3884 0.2194 0.048 Uiso 1 1 calc R . .
C41 C 0.9293(6) 0.0497(5) 0.3155(3) 0.192(4) Uani 1 1 d . . .
H41A H 0.9293 -0.0269 0.3061 0.230 Uiso 1 1 calc R . .
H41B H 0.8494 0.0669 0.3236 0.230 Uiso 1 1 calc R . .

loop_
_atom_site_aniso_label
_atom_site_aniso_U_11
_atom_site_aniso_U_22
_atom_site_aniso_U_33
_atom_site_aniso_U_23
_atom_site_aniso_U_13
_atom_site_aniso_U_12
Cl1 0.0877(7) 0.1245(9) 0.0307(4) -0.0067(5) -0.0022(4) 0.0155(6)
Cl2 0.0656(6) 0.0752(6) 0.0698(6) 0.0122(4) 0.0030(4) 0.0342(4)
Cl3 0.176(2) 0.311(3) 0.202(2) -0.056(2) 0.0373(17) -0.107(2)
Cl4 0.1475(16) 0.1724(18) 0.387(4) 0.114(2) 0.069(2) 0.0946(14)
O1 0.102(2) 0.112(2) 0.0539(15) 0.0297(14) 0.0172(13) 0.0578(17)
O2 0.0657(14) 0.0700(15) 0.0506(13) 0.0032(11) 0.0155(11) 0.0265(11)
C1 0.0331(14) 0.0373(14) 0.0324(14) 0.0030(11) 0.0055(11) -0.0012(11)
C2 0.0302(13) 0.0362(14) 0.0321(14) 0.0021(11) 0.0047(10) -0.0008(11)
C3 0.0404(16) 0.0405(15) 0.0332(15) -0.0001(12) 0.0008(11) 0.0057(12)
C4 0.0477(17) 0.0474(17) 0.0304(15) -0.0052(12) 0.0025(12) 0.0043(13)
C5 0.0442(16) 0.0243(13) 0.0356(14) -0.0011(11) 0.0069(11) 0.0065(11)
C6 0.0334(14) 0.0343(14) 0.0327(14) 0.0002(11) 0.0044(11) -0.0003(11)
C7 0.0339(14) 0.0369(14) 0.0366(15) 0.0024(12) 0.0031(11) 0.0042(11)
C8 0.0362(15) 0.0536(18) 0.0400(16) 0.0058(13) 0.0019(12) 0.0050(13)
C9 0.0460(18) 0.073(2) 0.0436(18) 0.0002(15) -0.0099(14) 0.0079(16)
C10 0.0373(17) 0.065(2) 0.065(2) 0.0010(17) -0.0062(15) -0.0047(14)
C11 0.0374(16) 0.0522(18) 0.063(2) 0.0046(15) 0.0069(14) -0.0086(13)
C12 0.0391(15) 0.0323(14) 0.0428(16) 0.0007(12) 0.0062(12) 0.0008(12)
C13 0.0438(16) 0.0298(14) 0.0422(16) 0.0026(11) 0.0111(12) 0.0033(12)
C14 0.0463(16) 0.0401(16) 0.0445(17) 0.0059(13) 0.0121(13) -0.0014(13)
C15 0.062(2) 0.0460(17) 0.0540(19) 0.0030(14) 0.0268(15) -0.0023(15)
C16 0.080(2) 0.072(2) 0.060(2) -0.0002(18) 0.0352(19) 0.0013(19)
C17 0.084(3) 0.084(3) 0.065(2) 0.017(2) 0.039(2) -0.007(2)
C18 0.105(3) 0.062(2) 0.081(3) 0.017(2) 0.033(2) -0.022(2)
C19 0.093(3) 0.0483(19) 0.062(2) 0.0036(16) 0.0296(19) -0.0105(18)
C20 0.0414(17) 0.0504(18) 0.0475(18) -0.0098(14) -0.0040(13) 0.0025(13)
C21 0.0392(17) 0.062(2) 0.082(2) -0.0096(18) 0.0052(16) -0.0066(15)
C22 0.056(2) 0.100(3) 0.069(3) -0.026(2) -0.0180(18) 0.0013(19)
C23 0.064(2) 0.070(2) 0.0500(19) -0.0247(16) 0.0012(15) 0.0030(17)
C24 0.066(2) 0.075(2) 0.0379(17) 0.0125(16) 0.0076(15) 0.0140(17)
C25 0.0416(15) 0.0422(16) 0.0373(15) 0.0039(12) 0.0081(12) -0.0007(12)
C26 0.0536(17) 0.0405(16) 0.0408(17) 0.0083(13) 0.0097(13) 0.0043(13)
C27 0.083(3) 0.077(3) 0.075(3) -0.004(2) 0.024(2) 0.033(2)
C28 0.067(3) 0.106(4) 0.156(5) 0.020(3) 0.034(3) 0.020(3)
C29 0.0301(13) 0.0395(15) 0.0353(14) -0.0012(12) 0.0061(11) 0.0046(11)
C30 0.0458(17) 0.0492(17) 0.0416(17) 0.0011(13) 0.0066(13) -0.0022(13)
C31 0.0545(19) 0.068(2) 0.0394(17) 0.0102(15) 0.0109(14) 0.0031(16)
C32 0.0438(17) 0.078(2) 0.0274(15) -0.0036(15) 0.0009(12) 0.0156(16)
C33 0.0463(17) 0.0559(19) 0.0466(18) -0.0118(15) 0.0013(13) 0.0037(14)
C34 0.0430(16) 0.0408(16) 0.0383(16) -0.0036(12) 0.0051(12) 0.0045(12)
C35 0.0356(14) 0.0376(14) 0.0330(14) -0.0020(11) 0.0054(11) -0.0028(11)
C36 0.0471(16) 0.0474(17) 0.0381(16) 0.0029(13) 0.0102(12) 0.0060(13)
C37 0.0588(19) 0.0492(18) 0.0390(16) 0.0097(13) 0.0056(14) 0.0088(14)
C38 0.0416(16) 0.0435(16) 0.0447(17) -0.0008(13) 0.0001(13) 0.0079(13)
C39 0.0405(15) 0.0476(16) 0.0417(16) -0.0051(13) 0.0080(12) 0.0029(13)
C40 0.0409(15) 0.0446(16) 0.0329(14) 0.0035(12) 0.0044(11) 0.0034(12)
C41 0.137(5) 0.129(5) 0.348(11) -0.020(6) 0.157(7) -0.055(4)

loop_
_atom_type_symbol
_atom_type_description
_atom_type_scat_dispersion_real
_atom_type_scat_dispersion_imag
_atom_type_scat_source
C C 0.0033 0.0016 'International Tables Vol C Tables 4.2.6.8 and 6.1.1.4'
H H 0.0000 0.0000 'International Tables Vol C Tables 4.2.6.8 and 6.1.1.4'
O O 0.0106 0.0060 'International Tables Vol C Tables 4.2.6.8 and 6.1.1.4'
Cl Cl 0.1484 0.1585 'International Tables Vol C Tables 4.2.6.8 and 6.1.1.4'

loop_
_geom_angle_atom_site_label_1
_geom_angle_atom_site_label_2
_geom_angle_atom_site_label_3
_geom_angle
_geom_angle_site_symmetry_1
_geom_angle_site_symmetry_3
_geom_angle_publ_flag
C26 O2 C27 117.1(2) . . ?
C2 C1 C29 122.7(2) . . ?
C2 C1 C35 123.9(2) . . ?
C29 C1 C35 113.3(2) . . ?
C1 C2 C3 126.9(2) . . ?
C1 C2 C6 127.6(2) . . ?
C3 C2 C6 105.2(2) . . ?
C20 C3 C2 125.2(2) . . ?
C20 C3 C4 126.4(2) . . ?
C2 C3 C4 108.2(2) . . ?
C5 C4 C24 110.7(2) . . ?
C5 C4 C3 99.9(2) . . ?
C24 C4 C3 111.1(2) . . ?
C5 C4 C23 110.7(2) . . ?
C24 C4 C23 110.3(2) . . ?
C3 C4 C23 113.8(2) . . ?
C13 C5 C4 133.9(2) . . ?
C13 C5 C6 111.9(2) . . ?
C4 C5 C6 111.9(2) . . ?
C13 C5 H5 94.9 . . ?
C4 C5 H5 94.9 . . ?
C6 C5 H5 94.9 . . ?
C7 C6 C5 101.9(2) . . ?
C7 C6 C2 122.9(2) . . ?
C5 C6 C2 96.78(19) . . ?
C7 C6 C25 109.9(2) . . ?
C5 C6 C25 115.4(2) . . ?
C2 C6 C25 109.35(19) . . ?
C8 C7 C12 119.7(2) . . ?
C8 C7 C6 131.7(2) . . ?
C12 C7 C6 108.1(2) . . ?
C7 C8 C9 119.4(3) . . ?
C7 C8 H8 120.3 . . ?
C9 C8 H8 120.3 . . ?
C10 C9 C8 120.9(3) . . ?
C10 C9 H9 119.6 . . ?
C8 C9 H9 119.6 . . ?
C11 C10 C9 120.6(3) . . ?
C11 C10 H10 119.7 . . ?
C9 C10 H10 119.7 . . ?
C10 C11 C12 118.9(3) . . ?
C10 C11 H11 120.6 . . ?
C12 C11 H11 120.6 . . ?
C11 C12 C7 120.3(3) . . ?
C11 C12 C13 129.9(3) . . ?
C7 C12 C13 109.8(2) . . ?
C5 C13 C12 108.2(2) . . ?
C5 C13 C14 129.4(2) . . ?
C12 C13 C14 122.4(2) . . ?
C19 C14 C15 117.7(3) . . ?
C19 C14 C13 120.7(3) . . ?
C15 C14 C13 121.5(2) . . ?
C16 C15 C14 121.5(3) . . ?
C16 C15 H15 119.2 . . ?
C14 C15 H15 119.3 . . ?
C17 C16 C15 120.3(3) . . ?
C17 C16 H16 119.9 . . ?
C15 C16 H16 119.9 . . ?
C18 C17 C16 119.6(3) . . ?
C18 C17 H17 120.2 . . ?
C16 C17 H17 120.2 . . ?
C17 C18 C19 120.6(3) . . ?
C17 C18 H18 119.7 . . ?
C19 C18 H18 119.7 . . ?
C14 C19 C18 120.3(3) . . ?
C14 C19 H19 119.9 . . ?
C18 C19 H19 119.9 . . ?
C3 C20 C21 123.5(3) . . ?
C3 C20 C22 124.3(3) . . ?
C21 C20 C22 112.2(3) . . ?
C20 C21 H21A 109.5 . . ?
C20 C21 H21B 109.5 . . ?
H21A C21 H21B 109.5 . . ?
C20 C21 H21C 109.5 . . ?
H21A C21 H21C 109.5 . . ?
H21B C21 H21C 109.5 . . ?
C20 C22 H22A 109.5 . . ?
C20 C22 H22B 109.5 . . ?
H22A C22 H22B 109.5 . . ?
C20 C22 H22C 109.5 . . ?
H22A C22 H22C 109.5 . . ?
H22B C22 H22C 109.5 . . ?
C4 C23 H23A 109.5 . . ?
C4 C23 H23B 109.5 . . ?
H23A C23 H23B 109.5 . . ?
C4 C23 H23C 109.5 . . ?
H23A C23 H23C 109.5 . . ?
H23B C23 H23C 109.5 . . ?
C4 C24 H24A 109.5 . . ?
C4 C24 H24B 109.5 . . ?
H24A C24 H24B 109.5 . . ?
C4 C24 H24C 109.5 . . ?
H24A C24 H24C 109.5 . . ?
H24B C24 H24C 109.5 . . ?
C26 C25 C6 115.2(2) . . ?
C26 C25 H25A 108.5 . . ?
C6 C25 H25A 108.5 . . ?
C26 C25 H25B 108.5 . . ?
C6 C25 H25B 108.5 . . ?
H25A C25 H25B 107.5 . . ?
O1 C26 O2 122.6(3) . . ?
O1 C26 C25 124.4(3) . . ?
O2 C26 C25 113.0(2) . . ?
C28 C27 O2 111.2(3) . . ?
C28 C27 H27A 109.4 . . ?
O2 C27 H27A 109.4 . . ?
C28 C27 H27B 109.4 . . ?
O2 C27 H27B 109.4 . . ?
H27A C27 H27B 108.0 . . ?
C27 C28 H28A 109.5 . . ?
C27 C28 H28B 109.5 . . ?
H28A C28 H28B 109.5 . . ?
C27 C28 H28C 109.5 . . ?
H28A C28 H28C 109.5 . . ?
H28B C28 H28C 109.5 . . ?
C34 C29 C30 117.8(2) . . ?
C34 C29 C1 121.8(2) . . ?
C30 C29 C1 120.2(2) . . ?
C31 C30 C29 121.9(3) . . ?
C31 C30 H30 119.1 . . ?
C29 C30 H30 119.1 . . ?
C30 C31 C32 118.4(3) . . ?
C30 C31 H31 120.8 . . ?
C32 C31 H31 120.8 . . ?
C33 C32 C31 121.5(3) . . ?
C33 C32 Cl1 119.0(2) . . ?
C31 C32 Cl1 119.5(2) . . ?
C32 C33 C34 119.4(3) . . ?
C32 C33 H33 120.3 . . ?
C34 C33 H33 120.3 . . ?
C33 C34 C29 121.0(3) . . ?
C33 C34 H34 119.5 . . ?
C29 C34 H34 119.5 . . ?
C40 C35 C36 117.6(2) . . ?
C40 C35 C1 120.0(2) . . ?
C36 C35 C1 122.3(2) . . ?
C37 C36 C35 121.2(3) . . ?
C37 C36 H36 119.4 . . ?
C35 C36 H36 119.4 . . ?
C36 C37 C38 119.6(3) . . ?
C36 C37 H37 120.2 . . ?
C38 C37 H37 120.2 . . ?
C39 C38 C37 121.0(3) . . ?
C39 C38 Cl2 119.5(2) . . ?
C37 C38 Cl2 119.5(2) . . ?
C38 C39 C40 119.0(3) . . ?
C38 C39 H39 120.5 . . ?
C40 C39 H39 120.5 . . ?
C35 C40 C39 121.5(3) . . ?
C35 C40 H40 119.2 . . ?
C39 C40 H40 119.2 . . ?
Cl4 C41 Cl3 112.6(3) . . ?
Cl4 C41 H41A 109.1 . . ?
Cl3 C41 H41A 109.1 . . ?
Cl4 C41 H41B 109.1 . . ?
Cl3 C41 H41B 109.1 . . ?
H41A C41 H41B 107.8 . . ?

loop_
_geom_bond_atom_site_label_1
_geom_bond_atom_site_label_2
_geom_bond_distance
_geom_bond_site_symmetry_2
_geom_bond_publ_flag
Cl1 C32 1.749(3) . ?
Cl2 C38 1.741(3) . ?
Cl3 C41 1.695(9) . ?
Cl4 C41 1.679(8) . ?
O1 C26 1.193(3) . ?
O2 C26 1.320(3) . ?
O2 C27 1.460(4) . ?
C1 C2 1.343(3) . ?
C1 C29 1.491(3) . ?
C1 C35 1.497(3) . ?
C2 C3 1.489(3) . ?
C2 C6 1.540(3) . ?
C3 C20 1.343(4) . ?
C3 C4 1.551(4) . ?
C4 C5 1.520(4) . ?
C4 C24 1.535(4) . ?
C4 C23 1.554(4) . ?
C5 C13 1.340(4) . ?
C5 C6 1.524(3) . ?
C5 H5 0.9800 . ?
C6 C7 1.520(3) . ?
C6 C25 1.559(4) . ?
C7 C8 1.374(4) . ?
C7 C12 1.404(4) . ?
C8 C9 1.380(4) . ?
C8 H8 0.9300 . ?
C9 C10 1.379(4) . ?
C9 H9 0.9300 . ?
C10 C11 1.374(4) . ?
C10 H10 0.9300 . ?
C11 C12 1.393(4) . ?
C11 H11 0.9300 . ?
C12 C13 1.468(4) . ?
C13 C14 1.478(4) . ?
C14 C19 1.382(4) . ?
C14 C15 1.383(4) . ?
C15 C16 1.378(4) . ?
C15 H15 0.9300 . ?
C16 C17 1.364(5) . ?
C16 H16 0.9300 . ?
C17 C18 1.360(5) . ?
C17 H17 0.9300 . ?
C18 C19 1.400(5) . ?
C18 H18 0.9300 . ?
C19 H19 0.9300 . ?
C20 C21 1.497(4) . ?
C20 C22 1.509(4) . ?
C21 H21A 0.9600 . ?
C21 H21B 0.9600 . ?
C21 H21C 0.9600 . ?
C22 H22A 0.9600 . ?
C22 H22B 0.9600 . ?
C22 H22C 0.9600 . ?
C23 H23A 0.9600 . ?
C23 H23B 0.9600 . ?
C23 H23C 0.9600 . ?
C24 H24A 0.9600 . ?
C24 H24B 0.9600 . ?
C24 H24C 0.9600 . ?
C25 C26 1.497(4) . ?
C25 H25A 0.9700 . ?
C25 H25B 0.9700 . ?
C27 C28 1.456(6) . ?
C27 H27A 0.9700 . ?
C27 H27B 0.9700 . ?
C28 H28A 0.9600 . ?
C28 H28B 0.9600 . ?
C28 H28C 0.9600 . ?
C29 C34 1.380(4) . ?
C29 C30 1.388(4) . ?
C30 C31 1.374(4) . ?
C30 H30 0.9300 . ?
C31 C32 1.375(4) . ?
C31 H31 0.9300 . ?
C32 C33 1.363(4) . ?
C33 C34 1.379(4) . ?
C33 H33 0.9300 . ?
C34 H34 0.9300 . ?
C35 C40 1.384(4) . ?
C35 C36 1.392(4) . ?
C36 C37 1.374(4) . ?
C36 H36 0.9300 . ?
C37 C38 1.377(4) . ?
C37 H37 0.9300 . ?
C38 C39 1.363(4) . ?
C39 C40 1.389(4) . ?
C39 H39 0.9300 . ?
C40 H40 0.9300 . ?
C41 H41A 0.9700 . ?
C41 H41B 0.9700 . ?

loop_
_geom_torsion_atom_site_label_1
_geom_torsion_atom_site_label_2
_geom_torsion_atom_site_label_3
_geom_torsion_atom_site_label_4
_geom_torsion
_geom_torsion_site_symmetry_1
_geom_torsion_site_symmetry_2
_geom_torsion_site_symmetry_3
_geom_torsion_site_symmetry_4
_geom_torsion_publ_flag
C29 C1 C2 C3 164.5(2) . . . . ?
C35 C1 C2 C3 -13.5(4) . . . . ?
C29 C1 C2 C6 -23.1(4) . . . . ?
C35 C1 C2 C6 158.9(2) . . . . ?
C1 C2 C3 C20 -45.2(4) . . . . ?
C6 C2 C3 C20 141.1(3) . . . . ?
C1 C2 C3 C4 140.5(3) . . . . ?
C6 C2 C3 C4 -33.3(3) . . . . ?
C20 C3 C4 C5 -165.0(3) . . . . ?
C2 C3 C4 C5 9.3(3) . . . . ?
C20 C3 C4 C24 78.1(4) . . . . ?
C2 C3 C4 C24 -107.6(2) . . . . ?
C20 C3 C4 C23 -47.0(4) . . . . ?
C2 C3 C4 C23 127.3(2) . . . . ?
C24 C4 C5 C13 -25.2(4) . . . . ?
C3 C4 C5 C13 -142.3(3) . . . . ?
C23 C4 C5 C13 97.5(3) . . . . ?
C24 C4 C5 C6 135.8(2) . . . . ?
C3 C4 C5 C6 18.7(3) . . . . ?
C23 C4 C5 C6 -101.6(3) . . . . ?
C13 C5 C6 C7 2.2(3) . . . . ?
C4 C5 C6 C7 -163.1(2) . . . . ?
C13 C5 C6 C2 127.9(2) . . . . ?
C4 C5 C6 C2 -37.4(2) . . . . ?
C13 C5 C6 C25 -116.9(2) . . . . ?
C4 C5 C6 C25 77.8(3) . . . . ?
C1 C2 C6 C7 -23.6(4) . . . . ?
C3 C2 C6 C7 150.0(2) . . . . ?
C1 C2 C6 C5 -132.5(3) . . . . ?
C3 C2 C6 C5 41.2(2) . . . . ?
C1 C2 C6 C25 107.5(3) . . . . ?
C3 C2 C6 C25 -78.8(2) . . . . ?
C5 C6 C7 C8 -175.1(3) . . . . ?
C2 C6 C7 C8 78.7(4) . . . . ?
C25 C6 C7 C8 -52.2(4) . . . . ?
C5 C6 C7 C12 -2.9(3) . . . . ?
C2 C6 C7 C12 -109.2(3) . . . . ?
C25 C6 C7 C12 120.0(2) . . . . ?
C12 C7 C8 C9 5.2(4) . . . . ?
C6 C7 C8 C9 176.6(3) . . . . ?
C7 C8 C9 C10 -2.9(4) . . . . ?
C8 C9 C10 C11 -1.2(5) . . . . ?
C9 C10 C11 C12 2.8(5) . . . . ?
C10 C11 C12 C7 -0.4(4) . . . . ?
C10 C11 C12 C13 -179.9(3) . . . . ?
C8 C7 C12 C11 -3.6(4) . . . . ?
C6 C7 C12 C11 -176.8(2) . . . . ?
C8 C7 C12 C13 176.0(2) . . . . ?
C6 C7 C12 C13 2.8(3) . . . . ?
C4 C5 C13 C12 160.3(3) . . . . ?
C6 C5 C13 C12 -0.7(3) . . . . ?
C4 C5 C13 C14 -19.3(5) . . . . ?
C6 C5 C13 C14 179.8(2) . . . . ?
C11 C12 C13 C5 178.2(3) . . . . ?
C7 C12 C13 C5 -1.3(3) . . . . ?
C11 C12 C13 C14 -2.2(4) . . . . ?
C7 C12 C13 C14 178.3(2) . . . . ?
C5 C13 C14 C19 128.3(3) . . . . ?
C12 C13 C14 C19 -51.2(4) . . . . ?
C5 C13 C14 C15 -53.8(4) . . . . ?
C12 C13 C14 C15 126.7(3) . . . . ?
C19 C14 C15 C16 -1.2(5) . . . . ?
C13 C14 C15 C16 -179.2(3) . . . . ?
C14 C15 C16 C17 0.5(5) . . . . ?
C15 C16 C17 C18 0.8(6) . . . . ?
C16 C17 C18 C19 -1.5(6) . . . . ?
C15 C14 C19 C18 0.5(5) . . . . ?
C13 C14 C19 C18 178.5(3) . . . . ?
C17 C18 C19 C14 0.8(6) . . . . ?
C2 C3 C20 C21 -3.8(5) . . . . ?
C4 C3 C20 C21 169.5(3) . . . . ?
C2 C3 C20 C22 176.4(3) . . . . ?
C4 C3 C20 C22 -10.3(5) . . . . ?
C7 C6 C25 C26 -49.1(3) . . . . ?
C5 C6 C25 C26 65.4(3) . . . . ?
C2 C6 C25 C26 173.1(2) . . . . ?
C27 O2 C26 O1 -1.8(5) . . . . ?
C27 O2 C26 C25 178.3(3) . . . . ?
C6 C25 C26 O1 109.5(3) . . . . ?
C6 C25 C26 O2 -70.5(3) . . . . ?
C26 O2 C27 C28 -86.3(4) . . . . ?
C2 C1 C29 C34 118.8(3) . . . . ?
C35 C1 C29 C34 -63.0(3) . . . . ?
C2 C1 C29 C30 -66.0(3) . . . . ?
C35 C1 C29 C30 112.2(3) . . . . ?
C34 C29 C30 C31 -0.5(4) . . . . ?
C1 C29 C30 C31 -175.9(3) . . . . ?
C29 C30 C31 C32 -0.8(4) . . . . ?
C30 C31 C32 C33 0.9(5) . . . . ?
C30 C31 C32 Cl1 179.2(2) . . . . ?
C31 C32 C33 C34 0.3(4) . . . . ?
Cl1 C32 C33 C34 -178.0(2) . . . . ?
C32 C33 C34 C29 -1.7(4) . . . . ?
C30 C29 C34 C33 1.7(4) . . . . ?
C1 C29 C34 C33 177.1(2) . . . . ?
C2 C1 C35 C40 142.9(3) . . . . ?
C29 C1 C35 C40 -35.3(3) . . . . ?
C2 C1 C35 C36 -40.0(4) . . . . ?
C29 C1 C35 C36 141.9(3) . . . . ?
C40 C35 C36 C37 -2.4(4) . . . . ?
C1 C35 C36 C37 -179.6(3) . . . . ?
C35 C36 C37 C38 0.8(4) . . . . ?
C36 C37 C38 C39 1.2(4) . . . . ?
C36 C37 C38 Cl2 -179.3(2) . . . . ?
C37 C38 C39 C40 -1.4(4) . . . . ?
Cl2 C38 C39 C40 179.1(2) . . . . ?
C36 C35 C40 C39 2.1(4) . . . . ?
C1 C35 C40 C39 179.4(2) . . . . ?
C38 C39 C40 C35 -0.3(4) . . . . ?
